data_7700269
loop_
_publ_author_name
'Some\,san, Adrian-Alexandru'
'Roisnel, Thierry'
'Dorcet, Vincent'
'Silvestru, Cristian'
'Sarazin, Yann'

_publ_section_title
;
 Aminofluoroalkoxide amido and boryloxo lead(ii) complexes.
;
_journal_issue 27
_journal_name_full 'Dalton transactions (Cambridge, England : 2003)'
_journal_page_first 9944
_journal_page_last 9948
_journal_paper_doi 10.1039/c9dt02110h
_journal_volume 48
_journal_year 2019
_chemical_compound_source 'synthesis as described'
_chemical_formula_moiety 'C14 H30 F6 N2 O Pb Si2'
_chemical_formula_sum 'C14 H30 F6 N2 O Pb Si2'
_chemical_formula_weight 619.77
_space_group_crystal_system monoclinic
_space_group_IT_number 14
_space_group_name_Hall '-P 2yn'
_space_group_name_H-M_alt 'P 1 21/n 1'
_symmetry_space_group_name_Hall '-P 2yn'
_symmetry_space_group_name_H-M 'P 1 21/n 1'
_atom_sites_solution_hydrogens geom
_audit_update_record
;
2019-05-16 deposited with the CCDC.    2019-06-17 downloaded from the CCDC.
;
_cell_angle_alpha 90
_cell_angle_beta 97.627(4)
_cell_angle_gamma 90
_cell_formula_units_Z 4
_cell_length_a 8.7972(8)
_cell_length_b 18.9590(14)
_cell_length_c 13.4726(11)
_cell_measurement_reflns_used 4746
_cell_measurement_temperature 150(2)
_cell_measurement_theta_max 27.54
_cell_measurement_theta_min 2.57
_cell_measurement_wavelength 0.71073
_cell_volume 2227.2(3)
_computing_cell_refinement 'APEX3 (Bruker, 2015); SAINT (Bruker, 2014)'
_computing_data_collection 'SAINT (Bruker, 2014)'
_computing_data_reduction 'SAINT (Bruker, 2014)'
_computing_molecular_graphics 'SXGRAPH (Farrugia, 1999), Mercury (CSD, 2016)'
_computing_publication_material 'CRYSCALC (T. Roisnel, local program, 2017)'
_computing_structure_refinement 'SHELXL-2017/1 (Sheldrick, 2017)'
_computing_structure_solution 'SHELXT (Sheldrick, 2015)'
_diffrn_ambient_temperature 150(2)
_diffrn_detector '(CMOS) PHOTON 100'
_diffrn_measured_fraction_theta_full 0.983
_diffrn_measured_fraction_theta_max 0.982
_diffrn_measurement_device_type 'D8 VENTURE Bruker AXS'
_diffrn_measurement_method 'rotation images'
_diffrn_radiation_monochromator 'multilayer monochromator'
_diffrn_radiation_probe x-ray
_diffrn_radiation_source 'Incoatec microfocus sealed tube'
_diffrn_radiation_type MoK\a
_diffrn_radiation_wavelength 0.71073
_diffrn_reflns_av_R_equivalents 0.1248
_diffrn_reflns_av_unetI/netI 0.1179
_diffrn_reflns_limit_h_max 11
_diffrn_reflns_limit_h_min -11
_diffrn_reflns_limit_k_max 24
_diffrn_reflns_limit_k_min -24
_diffrn_reflns_limit_l_max 17
_diffrn_reflns_limit_l_min -16
_diffrn_reflns_number 16400
_diffrn_reflns_theta_full 25.242
_diffrn_reflns_theta_max 27.483
_diffrn_reflns_theta_min 2.955
_exptl_absorpt_coefficient_mu 7.737
_exptl_absorpt_correction_T_max 0.268
_exptl_absorpt_correction_T_min 0.096
_exptl_absorpt_correction_type multi-scan
_exptl_absorpt_process_details
;
  [Sheldrick, G.M. (2014). SADABS Bruker AXS Inc., Madison, Wisconsin, USA]
;
_exptl_crystal_colour colourless
_exptl_crystal_density_diffrn 1.848
_exptl_crystal_description plate
_exptl_crystal_F_000 1200
_exptl_crystal_size_max 0.510
_exptl_crystal_size_mid 0.430
_exptl_crystal_size_min 0.170
_refine_diff_density_max 3.694
_refine_diff_density_min -4.555
_refine_diff_density_rms 0.349
_refine_ls_extinction_method none
_refine_ls_goodness_of_fit_ref 0.993
_refine_ls_hydrogen_treatment constr
_refine_ls_matrix_type full
_refine_ls_number_parameters 243
_refine_ls_number_reflns 5021
_refine_ls_number_restraints 0
_refine_ls_restrained_S_all 0.993
_refine_ls_R_factor_all 0.0996
_refine_ls_R_factor_gt 0.0604
_refine_ls_shift/su_max 0.001
_refine_ls_shift/su_mean 0.000
_refine_ls_structure_factor_coef Fsqd
_refine_ls_weighting_details 'w=1/[\s^2^(Fo^2^)+(0.0810P)^2^] where P=(Fo^2^+2Fc^2^)/3'
_refine_ls_weighting_scheme calc
_refine_ls_wR_factor_gt 0.1410
_refine_ls_wR_factor_ref 0.1597
_reflns_Friedel_coverage 0.000
_reflns_number_gt 3474
_reflns_number_total 5021
_reflns_threshold_expression >2sigma(I)
_cod_data_source_file c9dt02110h2.cif
_cod_data_source_block ZF04
_cod_depositor_comments 'Adding full bibliography for 7700269--7700272.cif.'
_cod_database_code 7700269

loop_
_space_group_symop_operation_xyz
'x, y, z'
'-x+1/2, y+1/2, -z+1/2'
'-x, -y, -z'
'x-1/2, -y-1/2, z-1/2'

loop_
_atom_site_label
_atom_site_type_symbol
_atom_site_fract_x
_atom_site_fract_y
_atom_site_fract_z
_atom_site_U_iso_or_equiv
_atom_site_adp_type
_atom_site_occupancy
_atom_site_site_symmetry_order
_atom_site_calc_flag
_atom_site_refinement_flags_posn
_atom_site_refinement_flags_adp
Pb1 Pb 0.34575(4) 0.56392(2) 0.42443(3) 0.01496(14) Uani 1 1 d . .
O1 O 0.5414(8) 0.6295(4) 0.3969(5) 0.0175(16) Uani 1 1 d . .
N1 N 0.2868(9) 0.6927(4) 0.4579(7) 0.0169(18) Uani 1 1 d . .
N2 N 0.2550(10) 0.5569(4) 0.2636(7) 0.019(2) Uani 1 1 d . .
Si1 Si 0.3854(3) 0.55016(15) 0.1792(2) 0.0162(6) Uani 1 1 d . .
Si2 Si 0.0613(3) 0.54102(15) 0.2406(2) 0.0165(6) Uani 1 1 d . .
C1 C 0.5775(12) 0.6859(6) 0.4591(8) 0.019(2) Uani 1 1 d . .
C2 C 0.6599(14) 0.7419(7) 0.4002(11) 0.033(3) Uani 1 1 d . .
C3 C 0.6873(12) 0.6625(6) 0.5518(9) 0.023(3) Uani 1 1 d . .
C4 C 0.4381(12) 0.7239(5) 0.4980(9) 0.020(2) Uani 1 1 d . .
H4A H 0.451034 0.721360 0.572073 0.024 Uiso 1 1 calc R U
H4B H 0.438751 0.774284 0.478932 0.024 Uiso 1 1 calc R U
C5 C 0.2227(13) 0.7241(5) 0.3592(8) 0.020(2) Uani 1 1 d . .
H5A H 0.129455 0.697366 0.332611 0.024 Uiso 1 1 calc R U
H5B H 0.298618 0.717367 0.311919 0.024 Uiso 1 1 calc R U
C6 C 0.1815(16) 0.8021(6) 0.3603(11) 0.038(3) Uani 1 1 d . .
H6A H 0.093890 0.808664 0.397356 0.058 Uiso 1 1 calc R U
H6B H 0.154575 0.818861 0.291434 0.058 Uiso 1 1 calc R U
H6C H 0.269473 0.828900 0.392936 0.058 Uiso 1 1 calc R U
C7 C 0.1746(12) 0.7044(6) 0.5319(9) 0.024(3) Uani 1 1 d . .
H7A H 0.068923 0.697492 0.497633 0.029 Uiso 1 1 calc R U
H7B H 0.183465 0.753585 0.556474 0.029 Uiso 1 1 calc R U
C8 C 0.2028(16) 0.6541(7) 0.6208(10) 0.035(3) Uani 1 1 d . .
H8A H 0.190488 0.605313 0.597033 0.053 Uiso 1 1 calc R U
H8B H 0.128828 0.663818 0.667446 0.053 Uiso 1 1 calc R U
H8C H 0.307159 0.660844 0.655120 0.053 Uiso 1 1 calc R U
C9 C 0.4726(15) 0.6354(6) 0.1483(11) 0.033(3) Uani 1 1 d . .
H9A H 0.391161 0.669214 0.125375 0.049 Uiso 1 1 calc R U
H9B H 0.536983 0.627939 0.095241 0.049 Uiso 1 1 calc R U
H9C H 0.535458 0.653989 0.208090 0.049 Uiso 1 1 calc R U
C10 C 0.5470(12) 0.4915(6) 0.2319(9) 0.025(3) Uani 1 1 d . .
H10A H 0.599544 0.512203 0.293774 0.038 Uiso 1 1 calc R U
H10B H 0.619639 0.486484 0.183130 0.038 Uiso 1 1 calc R U
H10C H 0.506593 0.444980 0.246448 0.038 Uiso 1 1 calc R U
C11 C 0.2969(14) 0.5104(7) 0.0562(9) 0.034(3) Uani 1 1 d . .
H11A H 0.271774 0.460833 0.066427 0.051 Uiso 1 1 calc R U
H11B H 0.369837 0.513630 0.007384 0.051 Uiso 1 1 calc R U
H11C H 0.203143 0.536281 0.031082 0.051 Uiso 1 1 calc R U
C12 C 0.0133(13) 0.4506(5) 0.1906(9) 0.024(3) Uani 1 1 d . .
H12A H 0.033438 0.447831 0.120880 0.035 Uiso 1 1 calc R U
H12B H -0.095243 0.440712 0.193832 0.035 Uiso 1 1 calc R U
H12C H 0.076723 0.415760 0.230876 0.035 Uiso 1 1 calc R U
C13 C -0.0421(13) 0.6074(6) 0.1516(11) 0.031(3) Uani 1 1 d . .
H13A H -0.031601 0.654513 0.181737 0.046 Uiso 1 1 calc R U
H13B H -0.150919 0.594918 0.138029 0.046 Uiso 1 1 calc R U
H13C H 0.002697 0.607345 0.088735 0.046 Uiso 1 1 calc R U
C14 C -0.0210(13) 0.5466(6) 0.3615(9) 0.027(3) Uani 1 1 d . .
H14A H 0.032480 0.513335 0.409756 0.040 Uiso 1 1 calc R U
H14B H -0.130347 0.534860 0.349959 0.040 Uiso 1 1 calc R U
H14C H -0.008087 0.594659 0.388255 0.040 Uiso 1 1 calc R U
F1 F 0.5656(8) 0.7661(4) 0.3224(6) 0.0377(19) Uani 1 1 d . .
F2 F 0.7824(8) 0.7142(4) 0.3629(6) 0.0415(19) Uani 1 1 d . .
F3 F 0.7124(9) 0.7974(4) 0.4556(6) 0.042(2) Uani 1 1 d . .
F4 F 0.8134(8) 0.6304(4) 0.5284(6) 0.041(2) Uani 1 1 d . .
F5 F 0.7309(9) 0.7140(4) 0.6169(6) 0.0359(18) Uani 1 1 d . .
F6 F 0.6133(8) 0.6144(4) 0.6031(5) 0.0301(16) Uani 1 1 d . .

loop_
_atom_site_aniso_label
_atom_site_aniso_U_11
_atom_site_aniso_U_22
_atom_site_aniso_U_33
_atom_site_aniso_U_23
_atom_site_aniso_U_13
_atom_site_aniso_U_12
Pb1 0.0144(2) 0.0139(2) 0.0165(2) -0.00085(17) 0.00171(14) -0.00037(16)
O1 0.019(4) 0.020(4) 0.013(4) -0.008(3) 0.001(3) -0.005(3)
N1 0.015(4) 0.017(4) 0.021(5) 0.002(4) 0.008(4) -0.002(3)
N2 0.008(4) 0.025(5) 0.026(5) -0.005(4) 0.011(4) -0.002(3)
Si1 0.0112(13) 0.0196(14) 0.0180(15) -0.0001(12) 0.0022(11) 0.0027(10)
Si2 0.0117(14) 0.0199(14) 0.0173(16) -0.0023(12) 0.0005(12) -0.0011(11)
C1 0.021(6) 0.023(5) 0.010(5) -0.001(4) -0.001(4) -0.005(4)
C2 0.030(7) 0.033(7) 0.036(8) 0.005(6) 0.007(6) -0.007(5)
C3 0.012(5) 0.026(6) 0.029(7) -0.014(5) -0.004(5) 0.001(4)
C4 0.023(6) 0.020(5) 0.017(6) -0.006(4) 0.000(5) 0.001(4)
C5 0.030(6) 0.012(5) 0.018(6) 0.002(4) 0.002(5) 0.002(4)
C6 0.044(8) 0.029(7) 0.044(9) 0.007(6) 0.010(7) 0.015(6)
C7 0.018(6) 0.032(6) 0.024(6) -0.005(5) 0.008(5) 0.008(5)
C8 0.054(9) 0.031(7) 0.022(7) 0.011(6) 0.011(6) 0.009(6)
C9 0.037(7) 0.023(6) 0.040(8) 0.006(6) 0.007(6) 0.005(5)
C10 0.017(6) 0.030(6) 0.031(7) 0.003(5) 0.005(5) 0.009(5)
C11 0.029(7) 0.055(8) 0.019(6) -0.010(6) 0.009(5) -0.013(6)
C12 0.022(6) 0.025(6) 0.025(6) -0.011(5) 0.005(5) -0.013(4)
C13 0.022(6) 0.028(6) 0.042(8) 0.010(6) 0.002(6) 0.006(5)
C14 0.015(5) 0.041(7) 0.025(7) -0.002(5) 0.005(5) -0.008(5)
F1 0.043(5) 0.029(4) 0.040(5) 0.008(3) 0.000(4) -0.006(3)
F2 0.034(4) 0.053(5) 0.042(5) 0.009(4) 0.019(4) -0.010(4)
F3 0.054(5) 0.034(4) 0.037(5) -0.004(4) 0.004(4) -0.027(4)
F4 0.021(4) 0.066(5) 0.037(5) 0.001(4) 0.001(3) 0.008(3)
F5 0.044(4) 0.034(4) 0.028(4) -0.007(3) -0.001(3) -0.022(3)
F6 0.035(4) 0.031(4) 0.024(4) 0.004(3) 0.002(3) -0.009(3)

loop_
_atom_type_symbol
_atom_type_description
_atom_type_scat_dispersion_real
_atom_type_scat_dispersion_imag
_atom_type_scat_source
C C 0.0033 0.0016 'International Tables Vol C Tables 4.2.6.8 and 6.1.1.4'
H H 0.0000 0.0000 'International Tables Vol C Tables 4.2.6.8 and 6.1.1.4'
Pb Pb -3.3944 10.1111 'International Tables Vol C Tables 4.2.6.8 and 6.1.1.4'
O O 0.0106 0.0060 'International Tables Vol C Tables 4.2.6.8 and 6.1.1.4'
N N 0.0061 0.0033 'International Tables Vol C Tables 4.2.6.8 and 6.1.1.4'
Si Si 0.0817 0.0704 'International Tables Vol C Tables 4.2.6.8 and 6.1.1.4'
F F 0.0171 0.0103 'International Tables Vol C Tables 4.2.6.8 and 6.1.1.4'

loop_
_geom_angle_atom_site_label_1
_geom_angle_atom_site_label_2
_geom_angle_atom_site_label_3
_geom_angle
O1 Pb1 N2 93.3(3)
O1 Pb1 N1 70.7(3)
N2 Pb1 N1 100.1(3)
C1 O1 Pb1 117.6(6)
C4 N1 C5 112.2(8)
C4 N1 C7 109.5(9)
C5 N1 C7 109.1(8)
C4 N1 Pb1 104.5(6)
C5 N1 Pb1 106.5(6)
C7 N1 Pb1 115.0(6)
Si2 N2 Si1 126.9(6)
Si2 N2 Pb1 114.0(5)
Si1 N2 Pb1 117.7(4)
N2 Si1 C9 114.4(5)
N2 Si1 C10 109.5(5)
C9 Si1 C10 106.7(6)
N2 Si1 C11 112.0(5)
C9 Si1 C11 106.5(6)
C10 Si1 C11 107.4(6)
N2 Si2 C12 113.4(5)
N2 Si2 C14 108.8(5)
C12 Si2 C14 105.7(5)
N2 Si2 C13 112.3(5)
C12 Si2 C13 108.4(6)
C14 Si2 C13 107.8(6)
O1 C1 C3 110.0(9)
O1 C1 C2 107.9(9)
C3 C1 C2 108.9(9)
O1 C1 C4 115.7(9)
C3 C1 C4 107.1(9)
C2 C1 C4 107.1(9)
F1 C2 F3 107.5(10)
F1 C2 F2 106.5(11)
F3 C2 F2 106.2(10)
F1 C2 C1 110.7(10)
F3 C2 C1 113.7(11)
F2 C2 C1 111.8(10)
F5 C3 F4 108.2(9)
F5 C3 F6 105.8(10)
F4 C3 F6 106.4(9)
F5 C3 C1 114.7(9)
F4 C3 C1 113.0(10)
F6 C3 C1 108.3(8)
N1 C4 C1 113.4(8)
N1 C4 H4A 108.9
C1 C4 H4A 108.9
N1 C4 H4B 108.9
C1 C4 H4B 108.9
H4A C4 H4B 107.7
N1 C5 C6 116.0(10)
N1 C5 H5A 108.3
C6 C5 H5A 108.3
N1 C5 H5B 108.3
C6 C5 H5B 108.3
H5A C5 H5B 107.4
C5 C6 H6A 109.5
C5 C6 H6B 109.5
H6A C6 H6B 109.5
C5 C6 H6C 109.5
H6A C6 H6C 109.5
H6B C6 H6C 109.5
N1 C7 C8 112.0(9)
N1 C7 H7A 109.2
C8 C7 H7A 109.2
N1 C7 H7B 109.2
C8 C7 H7B 109.2
H7A C7 H7B 107.9
C7 C8 H8A 109.5
C7 C8 H8B 109.5
H8A C8 H8B 109.5
C7 C8 H8C 109.5
H8A C8 H8C 109.5
H8B C8 H8C 109.5
Si1 C9 H9A 109.5
Si1 C9 H9B 109.5
H9A C9 H9B 109.5
Si1 C9 H9C 109.5
H9A C9 H9C 109.5
H9B C9 H9C 109.5
Si1 C10 H10A 109.5
Si1 C10 H10B 109.5
H10A C10 H10B 109.5
Si1 C10 H10C 109.5
H10A C10 H10C 109.5
H10B C10 H10C 109.5
Si1 C11 H11A 109.5
Si1 C11 H11B 109.5
H11A C11 H11B 109.5
Si1 C11 H11C 109.5
H11A C11 H11C 109.5
H11B C11 H11C 109.5
Si2 C12 H12A 109.5
Si2 C12 H12B 109.5
H12A C12 H12B 109.5
Si2 C12 H12C 109.5
H12A C12 H12C 109.5
H12B C12 H12C 109.5
Si2 C13 H13A 109.5
Si2 C13 H13B 109.5
H13A C13 H13B 109.5
Si2 C13 H13C 109.5
H13A C13 H13C 109.5
H13B C13 H13C 109.5
Si2 C14 H14A 109.5
Si2 C14 H14B 109.5
H14A C14 H14B 109.5
Si2 C14 H14C 109.5
H14A C14 H14C 109.5
H14B C14 H14C 109.5

loop_
_geom_bond_atom_site_label_1
_geom_bond_atom_site_label_2
_geom_bond_distance
Pb1 O1 2.194(7)
Pb1 N2 2.212(10)
Pb1 N1 2.550(8)
O1 C1 1.370(12)
N1 C4 1.490(13)
N1 C5 1.498(13)
N1 C7 1.509(14)
N2 Si2 1.717(9)
N2 Si1 1.724(9)
Si1 C9 1.859(12)
Si1 C10 1.870(11)
Si1 C11 1.891(12)
Si2 C12 1.870(10)
Si2 C14 1.871(13)
Si2 C13 1.887(12)
C1 C3 1.539(15)
C1 C2 1.559(16)
C1 C4 1.572(15)
C2 F1 1.330(15)
C2 F3 1.337(14)
C2 F2 1.354(15)
C3 F5 1.334(12)
C3 F4 1.339(13)
C3 F6 1.361(14)
C4 H4A 0.9900
C4 H4B 0.9900
C5 C6 1.523(14)
C5 H5A 0.9900
C5 H5B 0.9900
C6 H6A 0.9800
C6 H6B 0.9800
C6 H6C 0.9800
C7 C8 1.525(16)
C7 H7A 0.9900
C7 H7B 0.9900
C8 H8A 0.9800
C8 H8B 0.9800
C8 H8C 0.9800
C9 H9A 0.9800
C9 H9B 0.9800
C9 H9C 0.9800
C10 H10A 0.9800
C10 H10B 0.9800
C10 H10C 0.9800
C11 H11A 0.9800
C11 H11B 0.9800
C11 H11C 0.9800
C12 H12A 0.9800
C12 H12B 0.9800
C12 H12C 0.9800
C13 H13A 0.9800
C13 H13B 0.9800
C13 H13C 0.9800
C14 H14A 0.9800
C14 H14B 0.9800
C14 H14C 0.9800

loop_
_geom_torsion_atom_site_label_1
_geom_torsion_atom_site_label_2
_geom_torsion_atom_site_label_3
_geom_torsion_atom_site_label_4
_geom_torsion
Si2 N2 Si1 C9 113.7(7)
Pb1 N2 Si1 C9 -80.6(7)
Si2 N2 Si1 C10 -126.7(7)
Pb1 N2 Si1 C10 39.0(6)
Si2 N2 Si1 C11 -7.6(9)
Pb1 N2 Si1 C11 158.0(6)
Si1 N2 Si2 C12 56.5(8)
Pb1 N2 Si2 C12 -109.6(6)
Si1 N2 Si2 C14 173.8(6)
Pb1 N2 Si2 C14 7.7(6)
Si1 N2 Si2 C13 -66.9(8)
Pb1 N2 Si2 C13 127.0(6)
Pb1 O1 C1 C3 87.5(9)
Pb1 O1 C1 C2 -153.8(7)
Pb1 O1 C1 C4 -34.0(11)
O1 C1 C2 F1 64.0(12)
C3 C1 C2 F1 -176.7(10)
C4 C1 C2 F1 -61.2(12)
O1 C1 C2 F3 -174.9(9)
C3 C1 C2 F3 -55.6(13)
C4 C1 C2 F3 60.0(12)
O1 C1 C2 F2 -54.6(13)
C3 C1 C2 F2 64.7(13)
C4 C1 C2 F2 -179.8(10)
O1 C1 C3 F5 179.4(9)
C2 C1 C3 F5 61.4(13)
C4 C1 C3 F5 -54.1(12)
O1 C1 C3 F4 54.8(12)
C2 C1 C3 F4 -63.2(12)
C4 C1 C3 F4 -178.7(9)
O1 C1 C3 F6 -62.8(11)
C2 C1 C3 F6 179.2(9)
C4 C1 C3 F6 63.7(10)
C5 N1 C4 C1 -86.9(11)
C7 N1 C4 C1 151.8(9)
Pb1 N1 C4 C1 28.1(10)
O1 C1 C4 N1 -1.5(13)
C3 C1 C4 N1 -124.5(10)
C2 C1 C4 N1 118.7(10)
C4 N1 C5 C6 -65.1(12)
C7 N1 C5 C6 56.5(13)
Pb1 N1 C5 C6 -178.8(8)
C4 N1 C7 C8 -76.3(12)
C5 N1 C7 C8 160.6(10)
Pb1 N1 C7 C8 41.0(11)
